data_7064225
loop_
_publ_author_name
'Ortiz-Hern\'andez, M.'
'Noguez-Maldonado, V. I.'
'Salazar-Pereda, V.'
'Gonzalez-Montiel, S.'
'Mendoza-Espinosa, D.'
'Su\'arez, A.'
'Cristobal, C.'

_publ_section_title
;
 PdII and PtII complexes bearing acetamide and thioacetamide
 functionalized heteroscorpionates and their application in the
 hydrosilylation of terminal alkynes
;
_journal_issue 10
_journal_name_full 'New Journal of Chemistry'
_journal_page_first 4415
_journal_page_last 4424
_journal_paper_doi 10.1039/D5NJ04709A
_journal_volume 50
_journal_year 2026
_chemical_absolute_configuration ad
_chemical_formula_moiety 'C2 H3 N, C36 H42 N10 Pd S2, 2(Cl), 0.564(H2 O)'
_chemical_formula_sum 'C38 H46.13 Cl2 N11 O0.56 Pd S2'
_chemical_formula_weight 907.43
_space_group_crystal_system monoclinic
_space_group_IT_number 4
_space_group_name_Hall 'P 2yb'
_space_group_name_H-M_alt 'P 1 21 1'
_atom_sites_solution_hydrogens mixed
_atom_sites_solution_primary dual
_audit_creation_date 2024-12-02
_audit_creation_method
;
Olex2 1.5
(compiled 2024.02.16 svn.r378c4104 for OlexSys, GUI svn.r6928)
;
_audit_update_record
;
2025-12-03 deposited with the CCDC.	2026-02-09 downloaded from the CCDC.
;
_cell_angle_alpha 90
_cell_angle_beta 92.705(2)
_cell_angle_gamma 90
_cell_formula_units_Z 2
_cell_length_a 9.2262(2)
_cell_length_b 15.3698(4)
_cell_length_c 15.0703(4)
_cell_measurement_reflns_used 35216
_cell_measurement_temperature 293(2)
_cell_measurement_theta_max 29.4500
_cell_measurement_theta_min 3.5170
_cell_volume 2134.66(9)
_computing_cell_refinement 'CrysAlisPro 1.171.43.90 (Rigaku OD, 2023)'
_computing_data_collection 'CrysAlisPro system (CCD Version 1.171.37.35 (release 13-08-2014 CrysAlis171 .NET))'
_computing_data_reduction 'CrysAlisPro 1.171.43.90 (Rigaku OD, 2023)'
_computing_molecular_graphics 'Olex2 1.5 (Dolomanov et al., 2009)'
_computing_publication_material 'Olex2 1.5 (Dolomanov et al., 2009)'
_computing_structure_refinement 'XL  (Sheldrick, 2008)'
_computing_structure_solution 'XT  (Sheldrick, 2015)'
_diffrn_ambient_temperature 293(2)
_diffrn_detector 'CCD plate'
_diffrn_detector_area_resol_mean 10.3659
_diffrn_detector_type Atlas
_diffrn_measured_fraction_theta_full 0.998
_diffrn_measured_fraction_theta_max 0.998
_diffrn_measurement_details
;
List of Runs (angles in degrees, time in seconds):

  # Type    Start    End  Width  t~exp~   \w     \q     \k     \f   Frames
#--------------------------------------------------------------------------
  1  \w    -34.00  65.00   1.00   25.00    --   -9.96  37.00 -60.00   99
  2  \w    -83.00  21.00   1.00   25.00    --   -9.96 -69.00 139.00  104
  3  \w    -25.00  31.00   1.00   25.00    --   -9.96 -99.00 -30.00   56
  4  \w    -83.00  18.00   1.00   25.00    --   -9.96 -57.00  30.00  101
  5  \w    -84.00  14.00   1.00   25.00    --   -9.96 -37.00-120.00   98
  6  \w    -25.00  52.00   1.00   25.00    --   11.45 -99.00  30.00   77
  7  \w    -84.00  14.00   1.00   25.00    --   -9.96 -37.00-180.00   98
  8  \w    -43.00  66.00   1.00   25.00    --   -9.96  77.00-180.00  109
  9  \w    -25.00  52.00   1.00   25.00    --   11.45 -99.00  90.00   77
 10  \w    -25.00  52.00   1.00   25.00    --   11.45 -99.00 -60.00   77
 11  \w    -25.00  52.00   1.00   25.00    --   11.45 -99.00-180.00   77
 12  \w    -34.00   0.00   1.00   25.00    --   -9.96  37.00-180.00   34
 13  \w    -25.00  52.00   1.00   25.00    --   11.45 -99.00 -30.00   77
 14  \w    -25.00  52.00   1.00   25.00    --   11.45 -99.00 150.00   77
 15  \w    -25.00  52.00   1.00   25.00    --   11.45 -99.00-120.00   77
;
_diffrn_measurement_device 'four-circle diffractometer'
_diffrn_measurement_device_type 'Xcalibur, Atlas, Gemini'
_diffrn_measurement_method '\w scans'
_diffrn_orient_matrix_type 'CrysAlisPro convention (1999,Acta A55,543-557)'
_diffrn_orient_matrix_UB_11 0.0069235000
_diffrn_orient_matrix_UB_12 0.0325472000
_diffrn_orient_matrix_UB_13 0.0333048000
_diffrn_orient_matrix_UB_21 0.0633052000
_diffrn_orient_matrix_UB_22 0.0159359000
_diffrn_orient_matrix_UB_23 -0.0194525000
_diffrn_orient_matrix_UB_31 -0.0432273000
_diffrn_orient_matrix_UB_32 0.0285571000
_diffrn_orient_matrix_UB_33 -0.0270782000
_diffrn_radiation_monochromator graphite
_diffrn_radiation_probe x-ray
_diffrn_radiation_type 'Mo K\a'
_diffrn_radiation_wavelength 0.71073
_diffrn_reflns_av_R_equivalents 0.0281
_diffrn_reflns_av_unetI/netI 0.0145
_diffrn_reflns_Laue_measured_fraction_full 0.998
_diffrn_reflns_Laue_measured_fraction_max 0.998
_diffrn_reflns_limit_h_max 11
_diffrn_reflns_limit_h_min -11
_diffrn_reflns_limit_k_max 18
_diffrn_reflns_limit_k_min -18
_diffrn_reflns_limit_l_max 18
_diffrn_reflns_limit_l_min -18
_diffrn_reflns_number 66109
_diffrn_reflns_point_group_measured_fraction_full 0.998
_diffrn_reflns_point_group_measured_fraction_max 0.998
_diffrn_reflns_theta_full 25.242
_diffrn_reflns_theta_max 25.348
_diffrn_reflns_theta_min 2.959
_diffrn_source 'fine-focus sealed X-ray tube'
_diffrn_source_type 'Enhance (Mo) X-ray Source'
_exptl_absorpt_coefficient_mu 0.701
_exptl_absorpt_correction_T_max 0.752
_exptl_absorpt_correction_T_min 0.697
_exptl_absorpt_correction_type analytical
_exptl_absorpt_process_details
;
CrysAlisPro 1.171.43.90 (Rigaku Oxford Diffraction, 2023)
Analytical numeric absorption correction using a multifaceted crystal
model based on expressions derived by R.C. Clark & J.S. Reid.
(Clark, R. C. & Reid, J. S. (1995). Acta Cryst. A51, 887-897)
Empirical absorption correction using spherical harmonics,
implemented in SCALE3 ABSPACK scaling algorithm.
;
_exptl_crystal_colour 'clear yellow'
_exptl_crystal_colour_lustre clear
_exptl_crystal_colour_primary yellow
_exptl_crystal_density_diffrn 1.412
_exptl_crystal_description block
_exptl_crystal_F_000 935
_exptl_crystal_size_max 0.43
_exptl_crystal_size_mid 0.32
_exptl_crystal_size_min 0.29
_refine_diff_density_max 0.190
_refine_diff_density_min -0.161
_refine_diff_density_rms 0.032
_refine_ls_abs_structure_details
;
 Flack x determined using 3539 quotients [(I+)-(I-)]/[(I+)+(I-)]
 (Parsons, Flack and Wagner, Acta Cryst. B69 (2013) 249-259).
;
_refine_ls_abs_structure_Flack -0.027(5)
_refine_ls_extinction_method none
_refine_ls_goodness_of_fit_ref 1.059
_refine_ls_hydrogen_treatment mixed
_refine_ls_matrix_type full
_refine_ls_number_parameters 549
_refine_ls_number_reflns 7795
_refine_ls_number_restraints 96
_refine_ls_restrained_S_all 1.053
_refine_ls_R_factor_all 0.0196
_refine_ls_R_factor_gt 0.0181
_refine_ls_shift/su_max 0.006
_refine_ls_shift/su_mean 0.000
_refine_ls_structure_factor_coef Fsqd
_refine_ls_weighting_details 'w=1/[\s^2^(Fo^2^)+(0.0254P)^2^+0.3449P] where P=(Fo^2^+2Fc^2^)/3'
_refine_ls_weighting_scheme calc
_refine_ls_wR_factor_gt 0.0451
_refine_ls_wR_factor_ref 0.0462
_reflns_Friedel_coverage 0.923
_reflns_Friedel_fraction_full 0.999
_reflns_Friedel_fraction_max 0.999
_reflns_number_gt 7564
_reflns_number_total 7795
_reflns_threshold_expression 'I > 2\s(I)'
_cod_data_source_file d5nj04709a2.cif
_cod_data_source_block sgmo_18_2021_dmo
_cod_depositor_comments 'Adding full bibliography for 7064225--7064228.cif.'
_cod_original_cell_volume 2134.67(9)
_cod_database_code 7064225
_shelx_shelxl_version_number 2017/1
_chemical_oxdiff_formula 'C24 H16 N4 S1 Pd1 Cl2'
_shelx_space_group_comment
;
The symmetry employed for this shelxl refinement is uniquely defined
by the following loop, which should always be used as a source of
symmetry information in preference to the above space-group names.
They are only intended as comments.
;
_shelx_estimated_absorpt_t_max 0.823
_shelx_estimated_absorpt_t_min 0.753
_olex2_refinement_description
;
1. Fixed Uiso
 At 1.2 times of:
  All C(H) groups, All N(H) groups
 At 1.5 times of:
  All C(H,H,H) groups
2. Restrained distances
 C37-N11
 1.15 with sigma of 0.01
 C37-C38
 1.5 with sigma of 0.01
 C38-N11
 2.65 with sigma of 0.01
 N5-H5
 0.86 with sigma of 0.01
 N10-H10
 0.86 with sigma of 0.01
 O1-H1A = O1-H1B
 0.84 with sigma of 0.01
 H1A-H1B
 1.4 with sigma of 0.01
3. Uiso/Uaniso restraints and constraints
C38 \\sim C37 \\sim N11 \\sim C38A \\sim C37A \\sim N11A: within 2A with sigma
of 0.001 and sigma for terminal atoms of 0.002 within 2A
4. Rigid body (RIGU) restrains
 C38, C37, N11, C38A, C37A, N11A
 with sigma for 1-2 distances of 0.004 and sigma for 1-3 distances of 0.004
5. Same fragment restrains
{C38, C37, N11} sigma for 1-2: 0.001, 1-3: 0.001
as in
{C38A, C37A, N11A}
6. Others
 Sof(O1)=Sof(H1A)=Sof(H1B)=FVAR(1)
 Sof(C38A)=Sof(H38D)=Sof(H38E)=Sof(H38F)=Sof(C37A)=Sof(N11A)=1-FVAR(2)
 Sof(C38)=Sof(H38A)=Sof(H38B)=Sof(H38C)=Sof(C37)=Sof(N11)=FVAR(2)
7.a Ternary CH refined with riding coordinates:
 C1(H1), C19(H19)
7.b Aromatic/amide H refined with riding coordinates:
 C4(H4), C9(H9), C14(H14), C15(H15), C16(H16), C17(H17), C18(H18), C22(H22),
 C27(H27), C32(H32), C33(H33), C34(H34), C35(H35), C36(H36)
7.c Idealised Me refined as rotating group:
 C38(H38A,H38B,H38C), C38A(H38D,H38E,H38F), C6(H6A,H6B,H6C), C7(H7A,H7B,H7C),
 C11(H11A,H11B,H11C), C12(H12A,H12B,H12C), C24(H24A,H24B,H24C), C25(H25A,H25B,
 H25C), C29(H29A,H29B,H29C), C30(H30A,H30B,H30C)
;
_olex2_submission_special_instructions 'No special instructions were received'
_oxdiff_exptl_absorpt_empirical_details
;
Empirical correction (ABSPACK) includes:
- Absorption correction using spherical harmonics
- Frame scaling
;
_oxdiff_exptl_absorpt_empirical_full_max 1.135
_oxdiff_exptl_absorpt_empirical_full_min 0.892

loop_
_space_group_symop_operation_xyz
'x, y, z'
'-x, y+1/2, -z'

loop_
_atom_site_label
_atom_site_type_symbol
_atom_site_fract_x
_atom_site_fract_y
_atom_site_fract_z
_atom_site_U_iso_or_equiv
_atom_site_adp_type
_atom_site_occupancy
_atom_site_site_symmetry_order
_atom_site_calc_flag
_atom_site_refinement_flags_posn
_atom_site_refinement_flags_adp
_atom_site_refinement_flags_occupancy
_atom_site_disorder_assembly
_atom_site_disorder_group
C38 C 0.4144(19) 0.3943(12) 0.5379(11) 0.142(3) Uani 0.523(11) 1 d D U P A 1
H38A H 0.447830 0.452033 0.552020 0.212 Uiso 0.523(11) 1 calc R U P A 1
H38B H 0.342360 0.377441 0.578530 0.212 Uiso 0.523(11) 1 calc R U P A 1
H38C H 0.372884 0.393154 0.478339 0.212 Uiso 0.523(11) 1 calc R U P A 1
C37 C 0.5384(16) 0.3328(12) 0.5456(13) 0.142(3) Uani 0.523(11) 1 d D U P A 1
N11 N 0.6264(16) 0.2803(10) 0.5562(8) 0.144(3) Uani 0.523(11) 1 d D U P A 1
C38A C 0.3835(16) 0.3811(16) 0.5140(13) 0.141(3) Uani 0.477(11) 1 d D U P A 2
H38D H 0.342462 0.389189 0.570833 0.212 Uiso 0.477(11) 1 calc R U P A 2
H38E H 0.334462 0.334228 0.483109 0.212 Uiso 0.477(11) 1 calc R U P A 2
H38F H 0.372169 0.433594 0.479823 0.212 Uiso 0.477(11) 1 calc R U P A 2
C37A C 0.5401(17) 0.3601(13) 0.5269(12) 0.142(2) Uani 0.477(11) 1 d D U P A 2
N11A N 0.6599(15) 0.3392(12) 0.5285(9) 0.144(3) Uani 0.477(11) 1 d D U P A 2
Pd1 Pd 0.33099(2) 0.49569(3) 0.21669(2) 0.03303(6) Uani 1 1 d . . . . .
S1 S 0.44747(7) 0.36494(5) 0.23036(6) 0.04231(18) Uani 1 1 d . . . . .
S2 S 0.47124(9) 0.54086(6) 0.33707(5) 0.04379(18) Uani 1 1 d . . . . .
N1 N 0.2104(3) 0.44786(16) 0.10948(15) 0.0355(5) Uani 1 1 d . . . . .
N2 N 0.1593(2) 0.36451(16) 0.10688(15) 0.0354(5) Uani 1 1 d . . . . .
N3 N 0.0730(3) 0.33988(17) 0.25415(17) 0.0401(6) Uani 1 1 d . . . . .
N4 N 0.1301(3) 0.3918(2) 0.31962(18) 0.0520(7) Uani 1 1 d . . . . .
N5 N 0.3376(3) 0.20657(17) 0.23765(18) 0.0389(6) Uani 1 1 d D . . . .
H5 H 0.271(3) 0.1693(19) 0.223(2) 0.047 Uiso 1 1 d D U . . .
N6 N 0.2455(2) 0.61838(16) 0.21052(16) 0.0356(5) Uani 1 1 d . . . . .
N7 N 0.3342(3) 0.6895(2) 0.21582(16) 0.0368(7) Uani 1 1 d . . . . .
N8 N 0.6049(3) 0.56162(17) 0.14292(17) 0.0440(6) Uani 1 1 d . . . . .
N9 N 0.5480(3) 0.64374(17) 0.13999(16) 0.0402(6) Uani 1 1 d . . . . .
N10 N 0.6548(3) 0.67567(17) 0.34456(16) 0.0395(5) Uani 1 1 d D . . . .
H10 H 0.690(3) 0.7194(16) 0.317(2) 0.047 Uiso 1 1 d D U . . .
C1 C 0.1609(3) 0.30872(19) 0.18460(19) 0.0352(6) Uani 1 1 d . . . . .
H1 H 0.118853 0.253013 0.164912 0.042 Uiso 1 1 calc R U . . .
C2 C 0.3162(3) 0.2890(2) 0.22042(18) 0.0318(7) Uani 1 1 d . . . . .
C3 C 0.1896(3) 0.4795(2) 0.02725(18) 0.0408(7) Uani 1 1 d . . . . .
C4 C 0.1229(4) 0.4165(2) -0.0273(2) 0.0494(8) Uani 1 1 d . . . . .
H4 H 0.095552 0.422811 -0.087198 0.059 Uiso 1 1 calc R U . . .
C5 C 0.1052(3) 0.3445(2) 0.0230(2) 0.0454(7) Uani 1 1 d . . . . .
C6 C 0.2343(5) 0.5687(2) 0.0008(2) 0.0609(9) Uani 1 1 d . . . . .
H6A H 0.193162 0.581629 -0.057453 0.091 Uiso 1 1 calc R U . . .
H6B H 0.338151 0.571502 0.000147 0.091 Uiso 1 1 calc R U . . .
H6C H 0.200244 0.610246 0.042503 0.091 Uiso 1 1 calc R U . . .
C7 C 0.0415(5) 0.2586(3) -0.0036(3) 0.0703(12) Uani 1 1 d . . . . .
H7A H 0.066336 0.245059 -0.063151 0.105 Uiso 1 1 calc R U . . .
H7B H -0.062177 0.261092 -0.000702 0.105 Uiso 1 1 calc R U . . .
H7C H 0.079203 0.214316 0.036095 0.105 Uiso 1 1 calc R U . . .
C8 C -0.0726(3) 0.3255(2) 0.2617(2) 0.0528(9) Uani 1 1 d . . . . .
C9 C -0.1087(4) 0.3712(3) 0.3340(3) 0.0700(12) Uani 1 1 d . . . . .
H9 H -0.200591 0.375497 0.356431 0.084 Uiso 1 1 calc R U . . .
C10 C 0.0177(5) 0.4110(3) 0.3687(3) 0.0662(11) Uani 1 1 d . . . . .
C11 C -0.1602(4) 0.2699(3) 0.1994(3) 0.0750(12) Uani 1 1 d . . . . .
H11A H -0.165566 0.296344 0.141652 0.112 Uiso 1 1 calc R U . . .
H11B H -0.256254 0.263537 0.220431 0.112 Uiso 1 1 calc R U . . .
H11C H -0.115545 0.213641 0.195736 0.112 Uiso 1 1 calc R U . . .
C12 C 0.0388(7) 0.4690(4) 0.4469(4) 0.118(2) Uani 1 1 d . . . . .
H12A H 0.133050 0.495364 0.446462 0.177 Uiso 1 1 calc R U . . .
H12B H 0.031174 0.435626 0.500332 0.177 Uiso 1 1 calc R U . . .
H12C H -0.034274 0.513512 0.444502 0.177 Uiso 1 1 calc R U . . .
C13 C 0.4687(3) 0.1673(2) 0.2725(2) 0.0451(7) Uani 1 1 d . . . . .
C14 C 0.5199(5) 0.0952(3) 0.2299(3) 0.0725(11) Uani 1 1 d . . . . .
H14 H 0.471530 0.074230 0.178726 0.087 Uiso 1 1 calc R U . . .
C15 C 0.6442(6) 0.0542(3) 0.2639(4) 0.0985(17) Uani 1 1 d . . . . .
H15 H 0.682000 0.007095 0.233959 0.118 Uiso 1 1 calc R U . . .
C16 C 0.7101(5) 0.0819(4) 0.3395(5) 0.0964(18) Uani 1 1 d . . . . .
H16 H 0.791922 0.052756 0.362364 0.116 Uiso 1 1 calc R U . . .
C17 C 0.6589(5) 0.1532(4) 0.3843(4) 0.0862(15) Uani 1 1 d . . . . .
H17 H 0.706049 0.171699 0.436814 0.103 Uiso 1 1 calc R U . . .
C18 C 0.5357(4) 0.1974(3) 0.3503(3) 0.0623(10) Uani 1 1 d . . . . .
H18 H 0.500019 0.245707 0.379355 0.075 Uiso 1 1 calc R U . . .
C19 C 0.4914(3) 0.6816(2) 0.21897(18) 0.0361(6) Uani 1 1 d . . . . .
H19 H 0.530124 0.740942 0.223203 0.043 Uiso 1 1 calc R U . . .
C20 C 0.5472(3) 0.63392(19) 0.30311(19) 0.0349(6) Uani 1 1 d . . . . .
C21 C 0.1102(3) 0.6479(2) 0.2166(2) 0.0442(7) Uani 1 1 d . . . . .
C22 C 0.1142(4) 0.7386(2) 0.2253(2) 0.0503(8) Uani 1 1 d . . . . .
H22 H 0.034575 0.775132 0.230133 0.060 Uiso 1 1 calc R U . . .
C23 C 0.2552(4) 0.7636(2) 0.2254(2) 0.0454(7) Uani 1 1 d . . . . .
C24 C -0.0164(4) 0.5896(3) 0.2121(3) 0.0639(10) Uani 1 1 d . . . . .
H24A H -0.101951 0.622041 0.224743 0.096 Uiso 1 1 calc R U . . .
H24B H -0.002349 0.543798 0.254884 0.096 Uiso 1 1 calc R U . . .
H24C H -0.027659 0.565005 0.153586 0.096 Uiso 1 1 calc R U . . .
C25 C 0.3183(4) 0.8531(3) 0.2331(3) 0.0652(10) Uani 1 1 d . . . . .
H25A H 0.336130 0.874930 0.174880 0.098 Uiso 1 1 calc R U . . .
H25B H 0.407941 0.851041 0.268053 0.098 Uiso 1 1 calc R U . . .
H25C H 0.251385 0.890862 0.261152 0.098 Uiso 1 1 calc R U . . .
C26 C 0.6577(4) 0.5510(3) 0.0630(2) 0.0564(9) Uani 1 1 d . . . . .
C27 C 0.6364(4) 0.6246(3) 0.0106(2) 0.0641(10) Uani 1 1 d . . . . .
H27 H 0.664313 0.632137 -0.047356 0.077 Uiso 1 1 calc R U . . .
C28 C 0.5668(4) 0.6836(3) 0.0606(2) 0.0552(9) Uani 1 1 d . . . . .
C29 C 0.7296(6) 0.4676(3) 0.0398(4) 0.0894(15) Uani 1 1 d . . . . .
H29A H 0.662434 0.432029 0.005288 0.134 Uiso 1 1 calc R U . . .
H29B H 0.759771 0.437356 0.093237 0.134 Uiso 1 1 calc R U . . .
H29C H 0.812706 0.479678 0.005828 0.134 Uiso 1 1 calc R U . . .
C30 C 0.5168(6) 0.7739(3) 0.0403(3) 0.0848(14) Uani 1 1 d . . . . .
H30A H 0.535239 0.787717 -0.020223 0.127 Uiso 1 1 calc R U . . .
H30B H 0.568219 0.814026 0.079189 0.127 Uiso 1 1 calc R U . . .
H30C H 0.414584 0.778270 0.048983 0.127 Uiso 1 1 calc R U . . .
C31 C 0.7348(3) 0.6589(2) 0.4262(2) 0.0439(7) Uani 1 1 d . . . . .
C32 C 0.6917(4) 0.6052(3) 0.4910(2) 0.0584(9) Uani 1 1 d . . . . .
H32 H 0.606447 0.573231 0.483293 0.070 Uiso 1 1 calc R U . . .
C33 C 0.7777(4) 0.5983(3) 0.5699(2) 0.0713(12) Uani 1 1 d . . . . .
H33 H 0.749894 0.560517 0.614162 0.086 Uiso 1 1 calc R U . . .
C34 C 0.8998(5) 0.6456(3) 0.5826(3) 0.0721(13) Uani 1 1 d . . . . .
H34 H 0.954636 0.641339 0.635773 0.087 Uiso 1 1 calc R U . . .
C35 C 0.9429(5) 0.6997(3) 0.5170(3) 0.0798(14) Uani 1 1 d . . . . .
H35 H 1.027989 0.731721 0.525489 0.096 Uiso 1 1 calc R U . . .
C36 C 0.8618(4) 0.7074(3) 0.4385(3) 0.0641(10) Uani 1 1 d . . . . .
H36 H 0.891406 0.744544 0.394140 0.077 Uiso 1 1 calc R U . . .
Cl1 Cl 0.10500(10) 0.08212(6) 0.17226(6) 0.0584(2) Uani 1 1 d . . . . .
Cl2 Cl 0.75097(10) 0.83271(6) 0.24179(8) 0.0652(2) Uani 1 1 d . . . . .
O1 O 1.0090(8) 0.9457(5) 0.3232(5) 0.093(3) Uani 0.564(12) 1 d D . P . .
H1A H 0.926(7) 0.925(9) 0.311(8) 0.18(7) Uiso 0.564(12) 1 d D . P . .
H1B H 1.041(14) 0.976(10) 0.282(7) 0.22(9) Uiso 0.564(12) 1 d D . P . .

loop_
_atom_site_aniso_label
_atom_site_aniso_U_11
_atom_site_aniso_U_22
_atom_site_aniso_U_33
_atom_site_aniso_U_23
_atom_site_aniso_U_13
_atom_site_aniso_U_12
C38 0.189(7) 0.145(6) 0.091(5) -0.004(4) 0.017(5) -0.023(5)
C37 0.189(7) 0.146(6) 0.092(4) -0.006(4) 0.016(5) -0.023(5)
N11 0.190(7) 0.148(6) 0.093(4) -0.006(4) 0.015(5) -0.023(5)
C38A 0.189(7) 0.145(6) 0.091(5) -0.004(4) 0.017(5) -0.023(5)
C37A 0.189(7) 0.146(6) 0.091(4) -0.006(4) 0.016(5) -0.023(5)
N11A 0.190(7) 0.148(6) 0.093(4) -0.006(4) 0.016(5) -0.022(5)
Pd1 0.03049(9) 0.03079(10) 0.03729(10) 0.00010(10) -0.00383(7) -0.00095(10)
S1 0.0274(3) 0.0336(4) 0.0651(5) 0.0010(3) -0.0062(3) -0.0009(3)
S2 0.0525(4) 0.0395(4) 0.0381(4) 0.0068(3) -0.0105(3) -0.0095(3)
N1 0.0337(12) 0.0365(13) 0.0360(12) 0.0005(10) -0.0012(9) -0.0006(10)
N2 0.0329(12) 0.0372(13) 0.0355(12) -0.0039(10) -0.0042(9) -0.0013(10)
N3 0.0329(13) 0.0445(14) 0.0433(14) 0.0025(12) 0.0057(10) 0.0053(11)
N4 0.0551(16) 0.0553(17) 0.0465(15) -0.0074(13) 0.0121(13) 0.0034(13)
N5 0.0331(13) 0.0338(15) 0.0496(14) 0.0020(11) -0.0008(11) 0.0001(10)
N6 0.0317(12) 0.0347(13) 0.0400(13) -0.0006(10) -0.0018(10) 0.0010(10)
N7 0.0348(15) 0.0334(15) 0.0419(17) 0.0005(10) -0.0029(12) 0.0017(10)
N8 0.0389(14) 0.0447(15) 0.0488(14) -0.0059(11) 0.0053(11) -0.0026(11)
N9 0.0375(13) 0.0465(15) 0.0366(13) 0.0025(11) 0.0010(10) 0.0012(11)
N10 0.0397(13) 0.0366(13) 0.0415(13) -0.0024(11) -0.0041(10) -0.0026(11)
C1 0.0285(13) 0.0368(15) 0.0401(15) -0.0025(12) -0.0017(11) -0.0019(12)
C2 0.0286(15) 0.0342(18) 0.0326(17) -0.0054(11) 0.0029(12) 0.0018(12)
C3 0.0371(13) 0.048(2) 0.0368(13) 0.0049(13) -0.0024(11) 0.0025(13)
C4 0.0520(18) 0.061(2) 0.0347(15) -0.0024(14) -0.0075(13) 0.0046(16)
C5 0.0445(16) 0.0503(18) 0.0404(16) -0.0087(14) -0.0091(13) 0.0036(14)
C6 0.071(2) 0.058(2) 0.052(2) 0.0156(17) -0.0086(17) -0.0073(18)
C7 0.084(3) 0.064(3) 0.060(2) -0.0120(19) -0.026(2) -0.011(2)
C8 0.0342(16) 0.057(2) 0.068(2) 0.0190(17) 0.0131(15) 0.0066(14)
C9 0.050(2) 0.079(3) 0.084(3) 0.019(2) 0.033(2) 0.021(2)
C10 0.079(3) 0.066(2) 0.056(2) 0.0004(18) 0.025(2) 0.020(2)
C11 0.0289(17) 0.083(3) 0.113(4) 0.013(3) -0.0003(19) -0.0093(17)
C12 0.133(5) 0.142(6) 0.081(3) -0.042(3) 0.033(3) 0.032(4)
C13 0.0350(15) 0.0409(16) 0.0591(19) 0.0154(15) -0.0008(13) -0.0008(13)
C14 0.073(3) 0.047(2) 0.096(3) -0.001(2) -0.008(2) 0.0226(19)
C15 0.084(3) 0.074(3) 0.137(5) 0.014(3) -0.001(3) 0.041(3)
C16 0.060(3) 0.080(3) 0.147(5) 0.048(4) -0.014(3) 0.019(2)
C17 0.060(2) 0.093(4) 0.102(4) 0.028(3) -0.031(2) -0.006(2)
C18 0.055(2) 0.062(2) 0.068(2) 0.0112(19) -0.0147(18) 0.0010(17)
C19 0.0358(14) 0.0340(16) 0.0380(15) 0.0028(12) -0.0026(11) -0.0002(12)
C20 0.0336(14) 0.0341(14) 0.0368(15) -0.0026(12) -0.0010(12) 0.0028(11)
C21 0.0359(17) 0.053(2) 0.0433(18) 0.0003(15) -0.0025(13) 0.0096(14)
C22 0.0414(18) 0.0512(19) 0.0579(19) -0.0017(16) -0.0009(14) 0.0178(15)
C23 0.052(2) 0.0360(17) 0.0479(18) 0.0014(13) -0.0015(15) 0.0118(14)
C24 0.0358(17) 0.066(2) 0.089(3) -0.002(2) -0.0011(17) -0.0017(17)
C25 0.071(2) 0.0372(19) 0.088(3) -0.0028(18) 0.002(2) 0.0064(17)
C26 0.0462(19) 0.066(2) 0.057(2) -0.0184(18) 0.0103(16) -0.0082(16)
C27 0.061(2) 0.089(3) 0.0427(19) -0.0024(19) 0.0128(16) -0.012(2)
C28 0.0501(19) 0.072(2) 0.0438(18) 0.0122(17) 0.0040(15) -0.0020(17)
C29 0.094(3) 0.075(3) 0.102(4) -0.030(3) 0.032(3) 0.001(2)
C30 0.108(4) 0.086(3) 0.061(2) 0.036(2) 0.014(2) 0.016(3)
C31 0.0431(16) 0.0465(17) 0.0412(16) -0.0128(14) -0.0075(13) 0.0072(14)
C32 0.0502(19) 0.084(3) 0.0404(17) -0.0034(18) -0.0030(14) -0.0037(18)
C33 0.065(2) 0.107(3) 0.0414(19) -0.002(2) -0.0062(17) 0.014(2)
C34 0.065(2) 0.098(3) 0.050(2) -0.026(2) -0.0224(19) 0.021(2)
C35 0.069(3) 0.076(3) 0.090(3) -0.020(3) -0.040(2) -0.002(2)
C36 0.059(2) 0.062(2) 0.069(2) -0.0095(19) -0.0212(19) -0.0115(18)
Cl1 0.0607(5) 0.0483(5) 0.0658(5) -0.0074(4) -0.0008(4) -0.0169(4)
Cl2 0.0520(5) 0.0467(5) 0.0974(7) 0.0125(5) 0.0069(5) -0.0065(4)
O1 0.096(5) 0.078(4) 0.105(5) -0.002(4) -0.007(4) -0.010(4)

loop_
_atom_type_symbol
_atom_type_description
_atom_type_scat_dispersion_real
_atom_type_scat_dispersion_imag
_atom_type_scat_source
C C 0.0033 0.0016 'International Tables Vol C Tables 4.2.6.8 and 6.1.1.4'
H H 0.0000 0.0000 'International Tables Vol C Tables 4.2.6.8 and 6.1.1.4'
N N 0.0061 0.0033 'International Tables Vol C Tables 4.2.6.8 and 6.1.1.4'
S S 0.1246 0.1234 'International Tables Vol C Tables 4.2.6.8 and 6.1.1.4'
Cl Cl 0.1484 0.1585 'International Tables Vol C Tables 4.2.6.8 and 6.1.1.4'
Pd Pd -0.9988 1.0072 'International Tables Vol C Tables 4.2.6.8 and 6.1.1.4'
O O 0.0106 0.0060 'International Tables Vol C Tables 4.2.6.8 and 6.1.1.4'

loop_
_exptl_crystal_face_index_h
_exptl_crystal_face_index_k
_exptl_crystal_face_index_l
_exptl_crystal_face_perp_dist
-13 -3 -1 0.1621
0 17 -13 0.1538
11 11 -6 0.1360
7 -13 12 0.1673
-6 -16 11 0.1513
-11 -10 5 0.1525
-3 -1 -20 0.0615
-4 16 13 0.2582
5 -18 -10 0.0601

loop_
_geom_angle_atom_site_label_1
_geom_angle_atom_site_label_2
_geom_angle_atom_site_label_3
_geom_angle
_geom_angle_site_symmetry_1
_geom_angle_site_symmetry_3
_geom_angle_publ_flag
H38A C38 H38B 109.5 . . ?
H38A C38 H38C 109.5 . . ?
H38B C38 H38C 109.5 . . ?
C37 C38 H38A 109.5 . . ?
C37 C38 H38B 109.5 . . ?
C37 C38 H38C 109.5 . . ?
N11 C37 C38 173.6(18) . . ?
H38D C38A H38E 109.5 . . ?
H38D C38A H38F 109.5 . . ?
H38E C38A H38F 109.5 . . ?
C37A C38A H38D 109.5 . . ?
C37A C38A H38E 109.5 . . ?
C37A C38A H38F 109.5 . . ?
N11A C37A C38A 172.7(18) . . ?
S1 Pd1 S2 87.10(3) . . ?
N1 Pd1 S1 89.49(7) . . ?
N1 Pd1 S2 176.57(7) . . ?
N6 Pd1 S1 174.10(7) . . ?
N6 Pd1 S2 87.64(7) . . ?
N6 Pd1 N1 95.79(9) . . ?
C2 S1 Pd1 105.56(12) . . ?
C20 S2 Pd1 104.19(10) . . ?
N2 N1 Pd1 122.14(17) . . ?
C3 N1 Pd1 130.4(2) . . ?
C3 N1 N2 106.3(2) . . ?
N1 N2 C1 122.8(2) . . ?
N1 N2 C5 110.3(2) . . ?
C5 N2 C1 126.9(3) . . ?
N4 N3 C1 120.9(2) . . ?
N4 N3 C8 112.5(3) . . ?
C8 N3 C1 126.6(3) . . ?
C10 N4 N3 104.4(3) . . ?
C2 N5 H5 119(2) . . ?
C2 N5 C13 126.9(3) . . ?
C13 N5 H5 113(2) . . ?
N7 N6 Pd1 120.45(18) . . ?
C21 N6 Pd1 132.1(2) . . ?
C21 N6 N7 106.5(3) . . ?
N6 N7 C19 121.9(3) . . ?
C23 N7 N6 110.7(2) . . ?
C23 N7 C19 127.1(3) . . ?
C26 N8 N9 103.9(3) . . ?
N8 N9 C19 119.9(2) . . ?
C28 N9 N8 112.3(3) . . ?
C28 N9 C19 127.4(3) . . ?
C20 N10 H10 116(2) . . ?
C20 N10 C31 132.0(3) . . ?
C31 N10 H10 111(2) . . ?
N2 C1 H1 106.5 . . ?
N2 C1 C2 111.9(2) . . ?
N3 C1 N2 114.0(2) . . ?
N3 C1 H1 106.5 . . ?
N3 C1 C2 111.0(2) . . ?
C2 C1 H1 106.5 . . ?
N5 C2 S1 123.6(2) . . ?
N5 C2 C1 113.0(3) . . ?
C1 C2 S1 123.4(3) . . ?
N1 C3 C4 109.6(3) . . ?
N1 C3 C6 123.6(3) . . ?
C4 C3 C6 126.8(3) . . ?
C3 C4 H4 126.3 . . ?
C5 C4 C3 107.3(3) . . ?
C5 C4 H4 126.3 . . ?
N2 C5 C7 124.5(3) . . ?
C4 C5 N2 106.5(3) . . ?
C4 C5 C7 129.0(3) . . ?
C3 C6 H6A 109.5 . . ?
C3 C6 H6B 109.5 . . ?
C3 C6 H6C 109.5 . . ?
H6A C6 H6B 109.5 . . ?
H6A C6 H6C 109.5 . . ?
H6B C6 H6C 109.5 . . ?
C5 C7 H7A 109.5 . . ?
C5 C7 H7B 109.5 . . ?
C5 C7 H7C 109.5 . . ?
H7A C7 H7B 109.5 . . ?
H7A C7 H7C 109.5 . . ?
H7B C7 H7C 109.5 . . ?
N3 C8 C11 123.2(3) . . ?
C9 C8 N3 105.2(3) . . ?
C9 C8 C11 131.6(3) . . ?
C8 C9 H9 126.4 . . ?
C8 C9 C10 107.3(3) . . ?
C10 C9 H9 126.4 . . ?
N4 C10 C9 110.6(4) . . ?
N4 C10 C12 119.8(5) . . ?
C9 C10 C12 129.5(4) . . ?
C8 C11 H11A 109.5 . . ?
C8 C11 H11B 109.5 . . ?
C8 C11 H11C 109.5 . . ?
H11A C11 H11B 109.5 . . ?
H11A C11 H11C 109.5 . . ?
H11B C11 H11C 109.5 . . ?
C10 C12 H12A 109.5 . . ?
C10 C12 H12B 109.5 . . ?
C10 C12 H12C 109.5 . . ?
H12A C12 H12B 109.5 . . ?
H12A C12 H12C 109.5 . . ?
H12B C12 H12C 109.5 . . ?
C14 C13 N5 118.2(3) . . ?
C14 C13 C18 121.1(3) . . ?
C18 C13 N5 120.5(3) . . ?
C13 C14 H14 120.3 . . ?
C13 C14 C15 119.3(5) . . ?
C15 C14 H14 120.3 . . ?
C14 C15 H15 119.8 . . ?
C16 C15 C14 120.4(5) . . ?
C16 C15 H15 119.8 . . ?
C15 C16 H16 119.4 . . ?
C15 C16 C17 121.1(4) . . ?
C17 C16 H16 119.4 . . ?
C16 C17 H17 120.1 . . ?
C16 C17 C18 119.8(5) . . ?
C18 C17 H17 120.1 . . ?
C13 C18 C17 118.1(4) . . ?
C13 C18 H18 120.9 . . ?
C17 C18 H18 120.9 . . ?
N7 C19 H19 106.5 . . ?
N7 C19 C20 111.3(2) . . ?
N9 C19 N7 113.9(2) . . ?
N9 C19 H19 106.5 . . ?
N9 C19 C20 111.6(2) . . ?
C20 C19 H19 106.5 . . ?
N10 C20 S2 125.9(2) . . ?
N10 C20 C19 112.1(2) . . ?
C19 C20 S2 122.0(2) . . ?
N6 C21 C22 108.9(3) . . ?
N6 C21 C24 122.2(3) . . ?
C22 C21 C24 128.9(3) . . ?
C21 C22 H22 126.2 . . ?
C23 C22 C21 107.6(3) . . ?
C23 C22 H22 126.2 . . ?
N7 C23 C25 124.7(3) . . ?
C22 C23 N7 106.3(3) . . ?
C22 C23 C25 129.1(3) . . ?
C21 C24 H24A 109.5 . . ?
C21 C24 H24B 109.5 . . ?
C21 C24 H24C 109.5 . . ?
H24A C24 H24B 109.5 . . ?
H24A C24 H24C 109.5 . . ?
H24B C24 H24C 109.5 . . ?
C23 C25 H25A 109.5 . . ?
C23 C25 H25B 109.5 . . ?
C23 C25 H25C 109.5 . . ?
H25A C25 H25B 109.5 . . ?
H25A C25 H25C 109.5 . . ?
H25B C25 H25C 109.5 . . ?
N8 C26 C27 111.5(3) . . ?
N8 C26 C29 120.2(4) . . ?
C27 C26 C29 128.3(4) . . ?
C26 C27 H27 126.7 . . ?
C28 C27 C26 106.7(3) . . ?
C28 C27 H27 126.7 . . ?
N9 C28 C30 123.2(3) . . ?
C27 C28 N9 105.6(3) . . ?
C27 C28 C30 131.1(4) . . ?
C26 C29 H29A 109.5 . . ?
C26 C29 H29B 109.5 . . ?
C26 C29 H29C 109.5 . . ?
H29A C29 H29B 109.5 . . ?
H29A C29 H29C 109.5 . . ?
H29B C29 H29C 109.5 . . ?
C28 C30 H30A 109.5 . . ?
C28 C30 H30B 109.5 . . ?
C28 C30 H30C 109.5 . . ?
H30A C30 H30B 109.5 . . ?
H30A C30 H30C 109.5 . . ?
H30B C30 H30C 109.5 . . ?
C32 C31 N10 125.1(3) . . ?
C32 C31 C36 120.3(3) . . ?
C36 C31 N10 114.5(3) . . ?
C31 C32 H32 120.5 . . ?
C31 C32 C33 119.0(4) . . ?
C33 C32 H32 120.5 . . ?
C32 C33 H33 119.5 . . ?
C34 C33 C32 121.1(4) . . ?
C34 C33 H33 119.5 . . ?
C33 C34 H34 120.1 . . ?
C33 C34 C35 119.7(4) . . ?
C35 C34 H34 120.1 . . ?
C34 C35 H35 119.7 . . ?
C34 C35 C36 120.7(4) . . ?
C36 C35 H35 119.7 . . ?
C31 C36 H36 120.4 . . ?
C35 C36 C31 119.3(4) . . ?
C35 C36 H36 120.4 . . ?
H1A O1 H1B 113(3) . . ?

loop_
_geom_bond_atom_site_label_1
_geom_bond_atom_site_label_2
_geom_bond_distance
_geom_bond_site_symmetry_2
_geom_bond_publ_flag
C38 H38A 0.9600 . ?
C38 H38B 0.9600 . ?
C38 H38C 0.9600 . ?
C38 C37 1.484(9) . ?
C37 N11 1.150(9) . ?
C38A H38D 0.9600 . ?
C38A H38E 0.9600 . ?
C38A H38F 0.9600 . ?
C38A C37A 1.485(9) . ?
C37A N11A 1.150(9) . ?
Pd1 S1 2.2837(8) . ?
Pd1 S2 2.2859(7) . ?
Pd1 N1 2.054(2) . ?
Pd1 N6 2.045(2) . ?
S1 C2 1.683(3) . ?
S2 C20 1.683(3) . ?
N1 N2 1.365(3) . ?
N1 C3 1.337(4) . ?
N2 C1 1.451(4) . ?
N2 C5 1.372(4) . ?
N3 N4 1.356(4) . ?
N3 C1 1.437(4) . ?
N3 C8 1.371(4) . ?
N4 C10 1.335(5) . ?
N5 H5 0.865(14) . ?
N5 C2 1.307(4) . ?
N5 C13 1.429(4) . ?
N6 N7 1.366(4) . ?
N6 C21 1.335(4) . ?
N7 C19 1.455(4) . ?
N7 C23 1.363(4) . ?
N8 N9 1.367(4) . ?
N8 C26 1.331(4) . ?
N9 C19 1.445(4) . ?
N9 C28 1.362(4) . ?
N10 H10 0.860(14) . ?
N10 C20 1.315(4) . ?
N10 C31 1.428(4) . ?
C1 H1 0.9800 . ?
C1 C2 1.537(4) . ?
C3 C4 1.394(5) . ?
C3 C6 1.491(5) . ?
C4 H4 0.9300 . ?
C4 C5 1.356(5) . ?
C5 C7 1.492(5) . ?
C6 H6A 0.9600 . ?
C6 H6B 0.9600 . ?
C6 H6C 0.9600 . ?
C7 H7A 0.9600 . ?
C7 H7B 0.9600 . ?
C7 H7C 0.9600 . ?
C8 C9 1.351(6) . ?
C8 C11 1.482(6) . ?
C9 H9 0.9300 . ?
C9 C10 1.396(6) . ?
C10 C12 1.483(7) . ?
C11 H11A 0.9600 . ?
C11 H11B 0.9600 . ?
C11 H11C 0.9600 . ?
C12 H12A 0.9600 . ?
C12 H12B 0.9600 . ?
C12 H12C 0.9600 . ?
C13 C14 1.375(5) . ?
C13 C18 1.379(5) . ?
C14 H14 0.9300 . ?
C14 C15 1.387(6) . ?
C15 H15 0.9300 . ?
C15 C16 1.335(8) . ?
C16 H16 0.9300 . ?
C16 C17 1.381(8) . ?
C17 H17 0.9300 . ?
C17 C18 1.401(6) . ?
C18 H18 0.9300 . ?
C19 H19 0.9800 . ?
C19 C20 1.533(4) . ?
C21 C22 1.401(5) . ?
C21 C24 1.471(5) . ?
C22 H22 0.9300 . ?
C22 C23 1.357(5) . ?
C23 C25 1.496(5) . ?
C24 H24A 0.9600 . ?
C24 H24B 0.9600 . ?
C24 H24C 0.9600 . ?
C25 H25A 0.9600 . ?
C25 H25B 0.9600 . ?
C25 H25C 0.9600 . ?
C26 C27 1.388(6) . ?
C26 C29 1.492(6) . ?
C27 H27 0.9300 . ?
C27 C28 1.359(6) . ?
C28 C30 1.490(6) . ?
C29 H29A 0.9600 . ?
C29 H29B 0.9600 . ?
C29 H29C 0.9600 . ?
C30 H30A 0.9600 . ?
C30 H30B 0.9600 . ?
C30 H30C 0.9600 . ?
C31 C32 1.353(5) . ?
C31 C36 1.394(5) . ?
C32 H32 0.9300 . ?
C32 C33 1.401(5) . ?
C33 H33 0.9300 . ?
C33 C34 1.347(6) . ?
C34 H34 0.9300 . ?
C34 C35 1.365(7) . ?
C35 H35 0.9300 . ?
C35 C36 1.374(6) . ?
C36 H36 0.9300 . ?
O1 H1A 0.839(15) . ?
O1 H1B 0.840(15) . ?

loop_
_geom_hbond_atom_site_label_D
_geom_hbond_atom_site_label_H
_geom_hbond_atom_site_label_A
_geom_hbond_distance_DH
_geom_hbond_distance_HA
_geom_hbond_distance_DA
_geom_hbond_angle_DHA
_geom_hbond_site_symmetry_A
_geom_hbond_publ_flag
N5 H5 Cl1 0.865(14) 2.145(15) 3.006(3) 174(3) . yes
N10 H10 Cl2 0.860(14) 2.168(15) 3.024(3) 173(3) . yes
O1 H1A Cl2 0.839(15) 2.36(6) 3.148(7) 157(14) . yes
O1 H1B Cl1 0.840(15) 2.42(4) 3.247(8) 170(17) 1_665 yes

loop_
_geom_torsion_atom_site_label_1
_geom_torsion_atom_site_label_2
_geom_torsion_atom_site_label_3
_geom_torsion_atom_site_label_4
_geom_torsion
_geom_torsion_site_symmetry_1
_geom_torsion_site_symmetry_2
_geom_torsion_site_symmetry_3
_geom_torsion_site_symmetry_4
_geom_torsion_publ_flag
Pd1 S1 C2 N5 -169.5(2) . . . . ?
Pd1 S1 C2 C1 14.5(3) . . . . ?
Pd1 S2 C20 N10 -167.9(2) . . . . ?
Pd1 S2 C20 C19 14.4(2) . . . . ?
Pd1 N1 N2 C1 12.3(3) . . . . ?
Pd1 N1 N2 C5 -169.34(19) . . . . ?
Pd1 N1 C3 C4 168.5(2) . . . . ?
Pd1 N1 C3 C6 -10.9(4) . . . . ?
Pd1 N6 N7 C19 4.9(3) . . . . ?
Pd1 N6 N7 C23 -169.7(2) . . . . ?
Pd1 N6 C21 C22 168.6(2) . . . . ?
Pd1 N6 C21 C24 -12.7(5) . . . . ?
N1 N2 C1 N3 63.0(3) . . . . ?
N1 N2 C1 C2 -64.0(3) . . . . ?
N1 N2 C5 C4 -0.1(3) . . . . ?
N1 N2 C5 C7 179.7(3) . . . . ?
N1 C3 C4 C5 -1.0(4) . . . . ?
N2 N1 C3 C4 1.0(3) . . . . ?
N2 N1 C3 C6 -178.4(3) . . . . ?
N2 C1 C2 S1 43.4(3) . . . . ?
N2 C1 C2 N5 -133.1(3) . . . . ?
N3 N4 C10 C9 0.0(4) . . . . ?
N3 N4 C10 C12 -178.9(4) . . . . ?
N3 C1 C2 S1 -85.3(3) . . . . ?
N3 C1 C2 N5 98.3(3) . . . . ?
N3 C8 C9 C10 -0.9(4) . . . . ?
N4 N3 C1 N2 -91.4(3) . . . . ?
N4 N3 C1 C2 36.1(4) . . . . ?
N4 N3 C8 C9 1.0(4) . . . . ?
N4 N3 C8 C11 -179.0(3) . . . . ?
N5 C13 C14 C15 -177.9(4) . . . . ?
N5 C13 C18 C17 176.1(3) . . . . ?
N6 N7 C19 N9 63.5(3) . . . . ?
N6 N7 C19 C20 -63.8(3) . . . . ?
N6 N7 C23 C22 -0.6(4) . . . . ?
N6 N7 C23 C25 -179.9(3) . . . . ?
N6 C21 C22 C23 -0.7(4) . . . . ?
N7 N6 C21 C22 0.3(3) . . . . ?
N7 N6 C21 C24 179.0(3) . . . . ?
N7 C19 C20 S2 46.9(3) . . . . ?
N7 C19 C20 N10 -131.1(3) . . . . ?
N8 N9 C19 N7 -108.9(3) . . . . ?
N8 N9 C19 C20 18.1(4) . . . . ?
N8 N9 C28 C27 0.8(4) . . . . ?
N8 N9 C28 C30 -179.1(4) . . . . ?
N8 C26 C27 C28 -0.1(4) . . . . ?
N9 N8 C26 C27 0.6(4) . . . . ?
N9 N8 C26 C29 -179.7(3) . . . . ?
N9 C19 C20 S2 -81.6(3) . . . . ?
N9 C19 C20 N10 100.4(3) . . . . ?
N10 C31 C32 C33 -176.7(3) . . . . ?
N10 C31 C36 C35 176.6(4) . . . . ?
C1 N2 C5 C4 178.2(3) . . . . ?
C1 N2 C5 C7 -2.1(5) . . . . ?
C1 N3 N4 C10 177.1(3) . . . . ?
C1 N3 C8 C9 -176.5(3) . . . . ?
C1 N3 C8 C11 3.5(5) . . . . ?
C2 N5 C13 C14 -130.4(4) . . . . ?
C2 N5 C13 C18 54.2(5) . . . . ?
C3 N1 N2 C1 -178.9(2) . . . . ?
C3 N1 N2 C5 -0.6(3) . . . . ?
C3 C4 C5 N2 0.6(4) . . . . ?
C3 C4 C5 C7 -179.1(4) . . . . ?
C5 N2 C1 N3 -115.0(3) . . . . ?
C5 N2 C1 C2 118.0(3) . . . . ?
C6 C3 C4 C5 178.3(3) . . . . ?
C8 N3 N4 C10 -0.6(4) . . . . ?
C8 N3 C1 N2 85.9(4) . . . . ?
C8 N3 C1 C2 -146.6(3) . . . . ?
C8 C9 C10 N4 0.6(5) . . . . ?
C8 C9 C10 C12 179.3(5) . . . . ?
C11 C8 C9 C10 179.0(4) . . . . ?
C13 N5 C2 S1 4.3(5) . . . . ?
C13 N5 C2 C1 -179.2(3) . . . . ?
C13 C14 C15 C16 3.0(8) . . . . ?
C14 C13 C18 C17 0.9(6) . . . . ?
C14 C15 C16 C17 -1.8(9) . . . . ?
C15 C16 C17 C18 0.0(8) . . . . ?
C16 C17 C18 C13 0.4(7) . . . . ?
C18 C13 C14 C15 -2.6(6) . . . . ?
C19 N7 C23 C22 -174.9(3) . . . . ?
C19 N7 C23 C25 5.8(5) . . . . ?
C19 N9 C28 C27 173.8(3) . . . . ?
C19 N9 C28 C30 -6.1(6) . . . . ?
C20 N10 C31 C32 -17.3(5) . . . . ?
C20 N10 C31 C36 166.5(3) . . . . ?
C21 N6 N7 C19 174.8(2) . . . . ?
C21 N6 N7 C23 0.2(3) . . . . ?
C21 C22 C23 N7 0.7(4) . . . . ?
C21 C22 C23 C25 180.0(4) . . . . ?
C23 N7 C19 N9 -122.8(3) . . . . ?
C23 N7 C19 C20 109.9(3) . . . . ?
C24 C21 C22 C23 -179.3(4) . . . . ?
C26 N8 N9 C19 -174.5(3) . . . . ?
C26 N8 N9 C28 -0.9(3) . . . . ?
C26 C27 C28 N9 -0.4(4) . . . . ?
C26 C27 C28 C30 179.5(4) . . . . ?
C28 N9 C19 N7 78.5(4) . . . . ?
C28 N9 C19 C20 -154.5(3) . . . . ?
C29 C26 C27 C28 -179.8(4) . . . . ?
C31 N10 C20 S2 -1.5(5) . . . . ?
C31 N10 C20 C19 176.4(3) . . . . ?
C31 C32 C33 C34 1.4(6) . . . . ?
C32 C31 C36 C35 0.2(6) . . . . ?
C32 C33 C34 C35 -1.5(7) . . . . ?
C33 C34 C35 C36 0.9(7) . . . . ?
C34 C35 C36 C31 -0.2(7) . . . . ?
C36 C31 C32 C33 -0.7(6) . . . . ?

loop_
_exptl_oxdiff_crystal_face_indexfrac_h
_exptl_oxdiff_crystal_face_indexfrac_k
_exptl_oxdiff_crystal_face_indexfrac_l
_exptl_oxdiff_crystal_face_x
_exptl_oxdiff_crystal_face_y
_exptl_oxdiff_crystal_face_z
-12.8479 -3.0117 -0.5154 -0.2041 -0.8513 0.4833
-0.1607 17.1218 -13.0012 0.1232 0.5156 0.8479
10.9776 10.5585 -5.6068 0.2329 0.9723 -0.0212
7.1794 -13.1899 11.5511 0.0051 0.0196 -0.9998
-6.0250 -16.0298 10.8281 -0.2028 -0.8475 -0.4905
-11.0407 -10.4291 5.4951 -0.2329 -0.9720 0.0306
-3.3248 -0.6701 -20.2501 -0.7193 0.1728 0.6729
-3.6850 16.3209 12.8774 0.9346 -0.2237 0.2767
4.6320 -17.6015 -10.1553 -0.8790 0.2103 -0.4279
